data_7212953
loop_
_publ_author_name
'Hamad Al-Matar'
'Ala'a K. Abdul-Sada'
'Anthony G. Avent'
'Patrick W. Fowler'
'Peter B. Hitchcock'
'Kevin M. Rogers'
'Roger Taylor'

_publ_section_title
;
 Isolation and characterisation of symmetrical C60Me6, C60Me5Cl and
 C60Me5O2OH, together with unsymmetrical C60Me5O3H, C60Me5OOH,
 C60Me4PhO2OH, and C60Me12; fragmentation of methylfullerenols to C58
;
_journal_issue 1
_journal_name_full 'Journal of the Chemical Society, Perkin Transactions 2'
_journal_page_first 53
_journal_page_last 58
_journal_paper_doi 10.1039/b108292m
_journal_year 2002
_chemical_compound_source 'synthesis as described'
_chemical_formula_moiety 'C66 H18'
_chemical_formula_structural 'C66 H18'
_chemical_formula_sum 'C66 H18'
_chemical_formula_weight 810.8
_chemical_name_common '[C60Me6]'
_chemical_name_systematic
;
?
;
_space_group_IT_number 14
_symmetry_cell_setting monoclinic
_symmetry_Int_Tables_number 14
_symmetry_space_group_name_Hall '-P 2yn'
_symmetry_space_group_name_H-M 'P 1 21/n 1'
_atom_sites_solution_hydrogens geom
_atom_sites_solution_primary direct
_atom_sites_solution_secondary difmap
_audit_conform_dict_location ftp://ftp.iucr.org/cifdics/cif_core_2.1beta5.dic
_audit_conform_dict_name cif_core.dic
_audit_conform_dict_version 2.1beta5
_audit_creation_date 2000-04-12T10:13:27-00:00
_audit_creation_method 'WinGX routine CIF_UPDATE'
_cell_angle_alpha 90
_cell_angle_beta 100.541(3)
_cell_angle_gamma 90
_cell_formula_units_Z 4
_cell_length_a 11.6277(6)
_cell_length_b 19.6831(10)
_cell_length_c 15.1972(8)
_cell_measurement_reflns_used 16974
_cell_measurement_temperature 173(2)
_cell_measurement_theta_max 25.028
_cell_measurement_theta_min 3.705
_cell_measurement_wavelength 0.71073
_cell_volume 3419.5(3)
_computing_cell_refinement 'HKL Scalepack (Otwinowski & Minor 1997)'
_computing_data_reduction 'HKL Denzo and Scalepack (Otwinowski & Minor 1997)'
_computing_molecular_graphics 'Ortep-3 for Windows (Farrugia, 1997)'
_computing_publication_material 'WinGX publication routines (Farrugia, 1999)'
_computing_structure_refinement 'SHELXL-97 (Sheldrick, 1997)'
_computing_structure_solution 'SHELXS-97 (Sheldrick, 1997)'
_diffrn_ambient_temperature 173(2)
_diffrn_measured_fraction_theta_full 0.983
_diffrn_measured_fraction_theta_max 0.983
_diffrn_measurement_device KappaCCD
_diffrn_measurement_method CCD
_diffrn_radiation_monochromator graphite
_diffrn_radiation_probe x-ray
_diffrn_radiation_type MoK\a
_diffrn_radiation_wavelength 0.71073
_diffrn_reflns_av_R_equivalents 0.0864
_diffrn_reflns_av_sigmaI/netI 0.0874
_diffrn_reflns_limit_h_max 13
_diffrn_reflns_limit_h_min -11
_diffrn_reflns_limit_k_max 22
_diffrn_reflns_limit_k_min -23
_diffrn_reflns_limit_l_max 18
_diffrn_reflns_limit_l_min -18
_diffrn_reflns_number 16326
_diffrn_reflns_theta_full 25.02
_diffrn_reflns_theta_max 25.02
_diffrn_reflns_theta_min 3.71
_exptl_absorpt_coefficient_mu 0.09
_exptl_absorpt_correction_T_max 0.9955
_exptl_absorpt_correction_T_min 0.9822
_exptl_crystal_colour red
_exptl_crystal_density_diffrn 1.575
_exptl_crystal_density_method 'not measured'
_exptl_crystal_description plate
_exptl_crystal_F_000 1656
_exptl_crystal_size_max 0.2
_exptl_crystal_size_mid 0.2
_exptl_crystal_size_min 0.05
_refine_diff_density_max 0.606
_refine_diff_density_min -0.461
_refine_diff_density_rms 0.109
_refine_ls_extinction_method none
_refine_ls_goodness_of_fit_ref 1.137
_refine_ls_hydrogen_treatment mixed
_refine_ls_matrix_type full
_refine_ls_number_parameters 596
_refine_ls_number_reflns 5932
_refine_ls_number_restraints 0
_refine_ls_restrained_S_all 1.137
_refine_ls_R_factor_all 0.1554
_refine_ls_R_factor_gt 0.1229
_refine_ls_shift/su_max 0
_refine_ls_shift/su_mean 0
_refine_ls_structure_factor_coef Fsqd
_refine_ls_weighting_details 'calc w=1/[\s^2^(Fo^2^)+(0.1118P)^2^+27.7768P] where P=(Fo^2^+2Fc^2^)/3'
_refine_ls_weighting_scheme calc
_refine_ls_wR_factor_gt 0.3167
_refine_ls_wR_factor_ref 0.3341
_reflns_number_gt 4271
_reflns_number_total 5932
_reflns_threshold_expression >2sigma(I)
_cod_data_source_file b108292msup1.cif
_cod_data_source_block apr400
_cod_original_sg_symbol_H-M P2(1)/n
_cod_database_code 7212953

loop_
_symmetry_equiv_pos_as_xyz
'x, y, z'
'-x+1/2, y+1/2, -z+1/2'
'-x, -y, -z'
'x-1/2, -y-1/2, z-1/2'

loop_
_atom_site_label
_atom_site_type_symbol
_atom_site_fract_x
_atom_site_fract_y
_atom_site_fract_z
_atom_site_U_iso_or_equiv
_atom_site_adp_type
_atom_site_occupancy
_atom_site_symmetry_multiplicity
_atom_site_calc_flag
_atom_site_refinement_flags
C1 C 0.5659(6) -0.2357(3) 0.3057(5) 0.0252(15) Uani 1 1 d .
C2 C 0.5255(6) -0.1620(3) 0.3256(4) 0.0217(14) Uani 1 1 d .
C3 C 0.5019(5) -0.1144(3) 0.2442(4) 0.0225(14) Uani 1 1 d .
C4 C 0.4660(6) -0.1360(3) 0.1479(4) 0.0235(15) Uani 1 1 d .
C5 C 0.5351(6) -0.2019(3) 0.1368(4) 0.0242(15) Uani 1 1 d .
C6 C 0.5790(6) -0.2441(3) 0.2078(5) 0.0245(15) Uani 1 1 d .
C7 C 0.6836(6) -0.2829(3) 0.2036(5) 0.0273(16) Uani 1 1 d .
C8 C 0.7519(6) -0.2867(3) 0.2910(5) 0.0260(15) Uani 1 1 d .
C9 C 0.6929(6) -0.2495(3) 0.3520(4) 0.0223(14) Uani 1 1 d .
C10 C 0.7569(6) -0.2136(3) 0.4205(5) 0.0285(16) Uani 1 1 d .
C11 C 0.7109(6) -0.1491(3) 0.4611(4) 0.0265(15) Uani 1 1 d .
C12 C 0.6167(6) -0.1205(3) 0.3894(4) 0.0233(14) Uani 1 1 d .
C13 C 0.6168(5) -0.0558(3) 0.3592(4) 0.0192(13) Uani 1 1 d .
C14 C 0.5465(6) -0.0526(3) 0.2692(4) 0.0215(14) Uani 1 1 d .
C15 C 0.5500(6) 0.0071(3) 0.2076(4) 0.0237(14) Uani 1 1 d .
C16 C 0.5601(6) -0.0235(4) 0.1154(4) 0.0266(15) Uani 1 1 d .
C17 C 0.5250(6) -0.0872(3) 0.0903(4) 0.0233(14) Uani 1 1 d .
C18 C 0.5880(6) -0.1257(4) 0.0336(4) 0.0252(15) Uani 1 1 d .
C19 C 0.5923(6) -0.1955(4) 0.0627(4) 0.0251(15) Uani 1 1 d .
C20 C 0.6912(6) -0.2350(4) 0.0555(5) 0.0300(16) Uani 1 1 d .
C21 C 0.7359(6) -0.2802(3) 0.1282(5) 0.0283(16) Uani 1 1 d .
C22 C 0.8637(6) -0.2797(3) 0.1414(5) 0.0255(15) Uani 1 1 d .
C23 C 0.9304(6) -0.2824(3) 0.2241(5) 0.0274(16) Uani 1 1 d .
C24 C 0.8739(6) -0.2867(3) 0.3034(5) 0.0292(16) Uani 1 1 d .
C25 C 0.9412(6) -0.2482(4) 0.3738(5) 0.0298(16) Uani 1 1 d .
C26 C 0.8812(6) -0.2110(3) 0.4301(4) 0.0261(15) Uani 1 1 d .
C27 C 0.9213(6) -0.1437(4) 0.4582(4) 0.0292(16) Uani 1 1 d .
C28 C 0.8199(6) -0.1028(4) 0.4657(4) 0.0253(15) Uani 1 1 d .
C29 C 0.8151(6) -0.0368(3) 0.4386(4) 0.0251(15) Uani 1 1 d .
C30 C 0.7015(6) -0.0007(3) 0.3977(4) 0.0229(14) Uani 1 1 d .
C31 C 0.7374(6) 0.0374(3) 0.3183(4) 0.0228(14) Uani 1 1 d .
C32 C 0.6715(6) 0.0404(3) 0.2354(5) 0.0246(15) Uani 1 1 d .
C33 C 0.7284(6) 0.0444(3) 0.1576(5) 0.0245(15) Uani 1 1 d .
C34 C 0.6604(6) 0.0057(4) 0.0863(4) 0.0259(15) Uani 1 1 d .
C35 C 0.7197(6) -0.0297(4) 0.0270(4) 0.0255(15) Uani 1 1 d .
C36 C 0.6818(6) -0.0973(4) 0.0007(4) 0.0268(15) Uani 1 1 d .
C37 C 0.7836(6) -0.1375(4) -0.0051(4) 0.0283(16) Uani 1 1 d .
C38 C 0.7868(6) -0.2060(4) 0.0220(4) 0.0297(16) Uani 1 1 d .
C39 C 0.8941(6) -0.2329(4) 0.0741(5) 0.0282(16) Uani 1 1 d .
C40 C 0.9930(6) -0.1916(4) 0.0967(5) 0.0292(16) Uani 1 1 d .
C41 C 1.0632(6) -0.1953(4) 0.1867(5) 0.0281(16) Uani 1 1 d .
C42 C 1.0326(6) -0.2406(4) 0.2492(5) 0.0293(16) Uani 1 1 d .
C43 C 1.0399(6) -0.2185(3) 0.3417(5) 0.0272(15) Uani 1 1 d .
C44 C 1.0766(6) -0.1536(4) 0.3672(5) 0.0297(16) Uani 1 1 d .
C45 C 1.0156(6) -0.1146(4) 0.4275(5) 0.0287(16) Uani 1 1 d .
C46 C 1.0088(6) -0.0451(4) 0.3984(5) 0.0313(16) Uani 1 1 d .
C47 C 0.9099(6) -0.0079(4) 0.4016(4) 0.0272(15) Uani 1 1 d .
C48 C 0.8635(6) 0.0368(3) 0.3292(5) 0.0268(15) Uani 1 1 d .
C49 C 0.9189(6) 0.0446(3) 0.2555(5) 0.0294(16) Uani 1 1 d .
C50 C 0.8499(6) 0.0475(3) 0.1684(5) 0.0268(15) Uani 1 1 d .
C51 C 0.9096(7) 0.0100(3) 0.1070(5) 0.0296(16) Uani 1 1 d .
C52 C 0.8452(6) -0.0277(4) 0.0393(4) 0.0295(16) Uani 1 1 d .
C53 C 0.8858(6) -0.0944(4) 0.0192(4) 0.0290(16) Uani 1 1 d .
C54 C 0.9887(6) -0.1214(4) 0.0692(5) 0.0284(16) Uani 1 1 d .
C55 C 1.0553(6) -0.0817(4) 0.1413(5) 0.0289(16) Uani 1 1 d .
C56 C 1.1015(6) -0.1267(4) 0.2133(5) 0.0293(16) Uani 1 1 d .
C57 C 1.1080(6) -0.1069(4) 0.3024(5) 0.0286(16) Uani 1 1 d .
C58 C 1.0675(6) -0.0392(4) 0.3213(5) 0.0284(16) Uani 1 1 d .
C59 C 1.0232(6) 0.0049(3) 0.2515(5) 0.0295(16) Uani 1 1 d .
C60 C 1.0167(6) -0.0171(4) 0.1602(5) 0.0293(16) Uani 1 1 d .
C61 C 0.4849(7) -0.2925(4) 0.3301(6) 0.0358(18) Uani 1 1 d .
H61A H 0.4761 -0.2874 0.3926 0.054 Uiso 1 1 calc R
H61B H 0.5193 -0.337 0.3218 0.054 Uiso 1 1 calc R
H61C H 0.408 -0.2891 0.2911 0.054 Uiso 1 1 calc R
C62 C 0.3340(6) -0.1440(4) 0.1129(5) 0.0359(18) Uani 1 1 d .
H62A H 0.3209 -0.1581 0.05 0.054 Uiso 1 1 calc R
H62B H 0.2947 -0.1005 0.118 0.054 Uiso 1 1 calc R
H62C H 0.3023 -0.1785 0.1483 0.054 Uiso 1 1 calc R
C63 C 0.4476(6) 0.0563(4) 0.2083(5) 0.0271(15) Uani 1 1 d .
H63A H 0.4532 0.0942 0.1675 0.041 Uiso 1 1 calc R
H63B H 0.4506 0.0738 0.269 0.041 Uiso 1 1 calc R
H63C H 0.3735 0.0322 0.1887 0.041 Uiso 1 1 calc R
C64 C 0.6532(7) 0.0463(4) 0.4634(5) 0.0321(17) Uani 1 1 d .
H64A H 0.7117 0.0809 0.4862 0.048 Uiso 1 1 calc R
H64B H 0.6354 0.0194 0.5136 0.048 Uiso 1 1 calc R
H64C H 0.5817 0.0684 0.4324 0.048 Uiso 1 1 calc R
C65 C 0.6766(7) -0.1612(4) 0.5526(5) 0.0384(19) Uani 1 1 d .
H65A H 0.7437 -0.1798 0.5941 0.058 Uiso 1 1 calc R
H65B H 0.6114 -0.1934 0.5461 0.058 Uiso 1 1 calc R
H65C H 0.6529 -0.118 0.576 0.058 Uiso 1 1 calc R
C66 C 0.4096(6) -0.1619(4) 0.3655(5) 0.0303(16) Uani 1 1 d .
H66A H 0.3492 -0.188 0.3263 0.045 Uiso 1 1 calc R
H66B H 0.3827 -0.115 0.3698 0.045 Uiso 1 1 calc R
H66C H 0.4248 -0.1824 0.4252 0.045 Uiso 1 1 calc R

loop_
_atom_site_aniso_label
_atom_site_aniso_U_11
_atom_site_aniso_U_22
_atom_site_aniso_U_33
_atom_site_aniso_U_23
_atom_site_aniso_U_13
_atom_site_aniso_U_12
C1 0.028(4) 0.018(3) 0.030(4) -0.003(3) 0.007(3) -0.003(3)
C2 0.026(4) 0.021(3) 0.020(3) -0.001(3) 0.009(3) 0.001(3)
C3 0.018(3) 0.023(3) 0.027(3) -0.003(3) 0.006(3) 0.004(3)
C4 0.019(3) 0.030(4) 0.021(3) -0.005(3) 0.001(3) 0.001(3)
C5 0.020(3) 0.023(3) 0.027(4) -0.007(3) -0.001(3) -0.006(3)
C6 0.027(4) 0.021(3) 0.027(4) -0.007(3) 0.011(3) -0.004(3)
C7 0.032(4) 0.010(3) 0.043(4) -0.004(3) 0.013(3) -0.001(3)
C8 0.034(4) 0.009(3) 0.037(4) 0.005(3) 0.013(3) 0.004(3)
C9 0.030(4) 0.013(3) 0.026(4) 0.006(3) 0.011(3) 0.001(3)
C10 0.038(4) 0.026(4) 0.025(4) 0.013(3) 0.012(3) 0.008(3)
C11 0.035(4) 0.025(4) 0.020(3) 0.001(3) 0.008(3) 0.002(3)
C12 0.027(4) 0.024(3) 0.022(3) 0.001(3) 0.012(3) 0.000(3)
C13 0.019(3) 0.021(3) 0.018(3) -0.004(3) 0.006(2) 0.002(3)
C14 0.021(3) 0.021(3) 0.023(3) 0.003(3) 0.005(3) 0.003(3)
C15 0.026(4) 0.019(3) 0.025(3) 0.003(3) 0.003(3) 0.005(3)
C16 0.026(4) 0.029(4) 0.023(3) 0.000(3) -0.001(3) 0.010(3)
C17 0.022(3) 0.024(4) 0.021(3) 0.002(3) -0.002(3) 0.003(3)
C18 0.023(3) 0.035(4) 0.016(3) -0.006(3) 0.000(3) -0.001(3)
C19 0.020(3) 0.030(4) 0.024(3) -0.011(3) 0.000(3) 0.001(3)
C20 0.031(4) 0.029(4) 0.029(4) -0.017(3) 0.004(3) 0.005(3)
C21 0.035(4) 0.016(3) 0.036(4) -0.010(3) 0.014(3) 0.000(3)
C22 0.029(4) 0.012(3) 0.038(4) -0.005(3) 0.012(3) 0.004(3)
C23 0.029(4) 0.015(3) 0.040(4) 0.003(3) 0.012(3) 0.011(3)
C24 0.037(4) 0.019(3) 0.032(4) 0.008(3) 0.010(3) 0.010(3)
C25 0.034(4) 0.025(4) 0.029(4) 0.009(3) 0.003(3) 0.013(3)
C26 0.030(4) 0.025(4) 0.023(3) 0.010(3) 0.003(3) 0.008(3)
C27 0.030(4) 0.042(4) 0.014(3) 0.001(3) 0.000(3) 0.007(3)
C28 0.030(4) 0.036(4) 0.008(3) -0.001(3) -0.002(3) 0.008(3)
C29 0.029(4) 0.029(4) 0.016(3) -0.009(3) 0.000(3) 0.003(3)
C30 0.028(4) 0.021(3) 0.021(3) -0.003(3) 0.007(3) 0.005(3)
C31 0.034(4) 0.014(3) 0.024(3) -0.007(3) 0.012(3) -0.004(3)
C32 0.027(4) 0.015(3) 0.033(4) 0.003(3) 0.010(3) 0.005(3)
C33 0.031(4) 0.015(3) 0.029(4) 0.005(3) 0.011(3) 0.005(3)
C34 0.030(4) 0.029(4) 0.019(3) 0.012(3) 0.004(3) 0.010(3)
C35 0.026(4) 0.032(4) 0.018(3) 0.010(3) 0.002(3) 0.002(3)
C36 0.032(4) 0.035(4) 0.013(3) 0.001(3) 0.005(3) 0.004(3)
C37 0.028(4) 0.042(4) 0.016(3) -0.011(3) 0.007(3) 0.001(3)
C38 0.032(4) 0.039(4) 0.019(3) -0.013(3) 0.008(3) 0.002(3)
C39 0.029(4) 0.027(4) 0.032(4) -0.011(3) 0.014(3) 0.005(3)
C40 0.028(4) 0.031(4) 0.033(4) -0.005(3) 0.018(3) 0.006(3)
C41 0.019(3) 0.033(4) 0.036(4) -0.002(3) 0.014(3) 0.007(3)
C42 0.023(4) 0.031(4) 0.034(4) 0.005(3) 0.008(3) 0.005(3)
C43 0.028(4) 0.024(4) 0.028(4) 0.005(3) 0.002(3) 0.011(3)
C44 0.017(3) 0.040(4) 0.029(4) -0.004(3) -0.004(3) 0.006(3)
C45 0.025(4) 0.036(4) 0.023(3) -0.004(3) -0.002(3) 0.003(3)
C46 0.032(4) 0.032(4) 0.029(4) -0.009(3) 0.003(3) -0.009(3)
C47 0.028(4) 0.030(4) 0.022(3) -0.009(3) -0.002(3) -0.002(3)
C48 0.030(4) 0.019(3) 0.033(4) -0.009(3) 0.010(3) -0.008(3)
C49 0.034(4) 0.017(3) 0.040(4) -0.003(3) 0.013(3) -0.009(3)
C50 0.036(4) 0.014(3) 0.032(4) 0.001(3) 0.010(3) -0.003(3)
C51 0.039(4) 0.023(4) 0.031(4) 0.006(3) 0.016(3) -0.003(3)
C52 0.035(4) 0.038(4) 0.017(3) 0.007(3) 0.009(3) 0.001(3)
C53 0.033(4) 0.042(4) 0.016(3) -0.001(3) 0.015(3) -0.001(3)
C54 0.029(4) 0.037(4) 0.022(3) 0.002(3) 0.014(3) -0.003(3)
C55 0.019(3) 0.039(4) 0.033(4) 0.002(3) 0.015(3) -0.003(3)
C56 0.020(3) 0.037(4) 0.033(4) -0.001(3) 0.011(3) -0.002(3)
C57 0.013(3) 0.041(4) 0.031(4) -0.005(3) 0.001(3) 0.002(3)
C58 0.018(3) 0.031(4) 0.033(4) 0.000(3) -0.005(3) -0.007(3)
C59 0.023(4) 0.022(4) 0.042(4) -0.004(3) 0.003(3) -0.012(3)
C60 0.027(4) 0.027(4) 0.036(4) 0.001(3) 0.012(3) -0.008(3)
C61 0.036(4) 0.020(4) 0.056(5) 0.001(3) 0.022(4) -0.002(3)
C62 0.022(4) 0.048(5) 0.039(4) -0.013(4) 0.008(3) -0.005(3)
C63 0.025(4) 0.027(4) 0.029(4) 0.002(3) 0.000(3) 0.010(3)
C64 0.039(4) 0.033(4) 0.026(4) -0.011(3) 0.011(3) 0.003(3)
C65 0.051(5) 0.040(4) 0.027(4) 0.003(3) 0.014(3) 0.004(4)
C66 0.025(4) 0.028(4) 0.041(4) -0.002(3) 0.015(3) -0.001(3)

loop_
_atom_type_symbol
_atom_type_description
_atom_type_scat_dispersion_real
_atom_type_scat_dispersion_imag
_atom_type_scat_source
C C 0.0033 0.0016 'International Tables Vol C Tables 4.2.6.8 and 6.1.1.4'
H H 0 0 'International Tables Vol C Tables 4.2.6.8 and 6.1.1.4'

loop_
_geom_angle_atom_site_label_1
_geom_angle_atom_site_label_2
_geom_angle_atom_site_label_3
_geom_angle
C6 C1 C9 99.6(5)
C6 C1 C61 109.0(6)
C9 C1 C61 109.7(6)
C6 C1 C2 112.0(5)
C9 C1 C2 111.8(5)
C61 C1 C2 113.8(5)
C12 C2 C3 100.6(5)
C12 C2 C1 114.6(5)
C3 C2 C1 115.1(5)
C12 C2 C66 107.3(5)
C3 C2 C66 105.6(5)
C1 C2 C66 112.5(5)
C14 C3 C4 123.5(6)
C14 C3 C2 108.7(6)
C4 C3 C2 125.9(6)
C3 C4 C62 116.5(5)
C3 C4 C17 107.6(5)
C62 C4 C17 112.8(6)
C3 C4 C5 106.5(5)
C62 C4 C5 112.3(6)
C17 C4 C5 99.6(5)
C6 C5 C19 121.0(6)
C6 C5 C4 122.8(6)
C19 C5 C4 109.8(6)
C5 C6 C7 118.4(6)
C5 C6 C1 127.2(6)
C7 C6 C1 109.5(6)
C21 C7 C8 121.2(7)
C21 C7 C6 120.9(7)
C8 C7 C6 108.5(6)
C24 C8 C7 120.4(6)
C24 C8 C9 120.2(6)
C7 C8 C9 108.8(6)
C10 C9 C8 119.7(6)
C10 C9 C1 127.1(6)
C8 C9 C1 108.9(6)
C9 C10 C26 119.9(6)
C9 C10 C11 123.3(6)
C26 C10 C11 110.3(6)
C12 C11 C65 116.0(6)
C12 C11 C10 106.1(5)
C65 C11 C10 113.6(6)
C12 C11 C28 107.0(5)
C65 C11 C28 113.3(6)
C10 C11 C28 99.3(5)
C13 C12 C11 123.5(6)
C13 C12 C2 109.3(6)
C11 C12 C2 125.8(6)
C12 C13 C14 108.8(6)
C12 C13 C30 125.8(6)
C14 C13 C30 123.1(6)
C3 C14 C13 110.2(6)
C3 C14 C15 125.4(6)
C13 C14 C15 122.7(6)
C14 C15 C63 112.2(6)
C14 C15 C32 106.7(5)
C63 C15 C32 113.8(5)
C14 C15 C16 105.9(5)
C63 C15 C16 116.0(5)
C32 C15 C16 101.3(5)
C17 C16 C34 120.2(6)
C17 C16 C15 123.1(6)
C34 C16 C15 108.8(6)
C16 C17 C18 119.7(6)
C16 C17 C4 124.1(6)
C18 C17 C4 109.8(6)
C36 C18 C19 120.4(6)
C36 C18 C17 121.2(6)
C19 C18 C17 108.1(6)
C20 C19 C5 121.4(7)
C20 C19 C18 119.1(6)
C5 C19 C18 109.5(6)
C19 C20 C38 120.5(7)
C19 C20 C21 117.8(6)
C38 C20 C21 109.1(6)
C7 C21 C20 120.3(6)
C7 C21 C22 118.2(7)
C20 C21 C22 108.4(6)
C23 C22 C21 121.5(6)
C23 C22 C39 120.2(6)
C21 C22 C39 106.1(6)
C22 C23 C42 122.0(6)
C22 C23 C24 119.7(6)
C42 C23 C24 106.6(6)
C8 C24 C25 120.4(6)
C8 C24 C23 118.9(6)
C25 C24 C23 108.6(6)
C26 C25 C24 118.0(6)
C26 C25 C43 120.4(6)
C24 C25 C43 108.8(6)
C25 C26 C10 121.7(7)
C25 C26 C27 119.3(6)
C10 C26 C27 109.3(6)
C45 C27 C26 120.7(6)
C45 C27 C28 120.1(7)
C26 C27 C28 108.0(6)
C29 C28 C27 119.7(7)
C29 C28 C11 124.0(6)
C27 C28 C11 109.9(6)
C28 C29 C47 120.2(6)
C28 C29 C30 123.5(6)
C47 C29 C30 108.8(6)
C13 C30 C29 106.1(5)
C13 C30 C64 113.1(6)
C29 C30 C64 113.9(6)
C13 C30 C31 107.3(5)
C29 C30 C31 101.9(5)
C64 C30 C31 113.5(5)
C32 C31 C48 119.9(6)
C32 C31 C30 124.2(6)
C48 C31 C30 108.7(6)
C31 C32 C33 119.6(6)
C31 C32 C15 124.9(6)
C33 C32 C15 109.2(6)
C50 C33 C34 121.2(6)
C50 C33 C32 120.5(6)
C34 C33 C32 108.3(6)
C35 C34 C33 118.4(6)
C35 C34 C16 121.0(6)
C33 C34 C16 110.2(6)
C34 C35 C36 118.2(6)
C34 C35 C52 120.4(6)
C36 C35 C52 108.3(6)
C18 C36 C35 119.4(6)
C18 C36 C37 120.4(7)
C35 C36 C37 108.2(6)
C38 C37 C36 119.1(6)
C38 C37 C53 120.6(7)
C36 C37 C53 107.9(6)
C37 C38 C20 120.5(6)
C37 C38 C39 118.9(6)
C20 C38 C39 108.0(6)
C40 C39 C38 120.6(7)
C40 C39 C22 119.1(7)
C38 C39 C22 108.5(6)
C39 C40 C54 120.2(7)
C39 C40 C41 119.6(7)
C54 C40 C41 107.6(6)
C42 C41 C56 120.4(6)
C42 C41 C40 120.0(7)
C56 C41 C40 107.7(6)
C41 C42 C23 119.1(7)
C41 C42 C43 119.2(7)
C23 C42 C43 109.0(6)
C44 C43 C25 120.2(6)
C44 C43 C42 120.5(7)
C25 C43 C42 107.0(6)
C43 C44 C57 120.2(6)
C43 C44 C45 119.9(7)
C57 C44 C45 107.7(6)
C27 C45 C46 119.5(6)
C27 C45 C44 119.5(7)
C46 C45 C44 108.1(6)
C47 C46 C45 119.8(7)
C47 C46 C58 120.2(7)
C45 C46 C58 108.3(6)
C46 C47 C48 120.1(7)
C46 C47 C29 120.6(7)
C48 C47 C29 109.5(6)
C49 C48 C47 121.1(6)
C49 C48 C31 120.9(7)
C47 C48 C31 108.9(6)
C48 C49 C50 119.1(7)
C48 C49 C59 119.1(7)
C50 C49 C59 108.5(6)
C33 C50 C49 119.8(6)
C33 C50 C51 119.5(6)
C49 C50 C51 108.8(6)
C52 C51 C60 120.8(7)
C52 C51 C50 119.6(7)
C60 C51 C50 106.7(6)
C51 C52 C35 120.9(7)
C51 C52 C53 119.7(7)
C35 C52 C53 108.1(6)
C54 C53 C52 120.6(7)
C54 C53 C37 119.6(7)
C52 C53 C37 107.5(6)
C53 C54 C40 120.2(7)
C53 C54 C55 119.4(7)
C40 C54 C55 108.2(6)
C60 C55 C56 119.7(7)
C60 C55 C54 119.9(7)
C56 C55 C54 108.5(6)
C57 C56 C55 121.0(7)
C57 C56 C41 119.1(7)
C55 C56 C41 107.9(6)
C56 C57 C44 120.6(7)
C56 C57 C58 118.8(7)
C44 C57 C58 108.4(6)
C59 C58 C57 120.5(7)
C59 C58 C46 119.8(7)
C57 C58 C46 107.5(6)
C58 C59 C60 119.5(7)
C58 C59 C49 119.8(7)
C60 C59 C49 107.7(6)
C55 C60 C59 120.5(7)
C55 C60 C51 119.6(7)
C59 C60 C51 108.3(6)

loop_
_geom_bond_atom_site_label_1
_geom_bond_atom_site_label_2
_geom_bond_distance
C1 C6 1.532(9)
C1 C9 1.540(9)
C1 C61 1.551(9)
C1 C2 1.571(9)
C2 C12 1.535(9)
C2 C3 1.537(9)
C2 C66 1.575(9)
C3 C14 1.349(9)
C3 C4 1.508(9)
C4 C62 1.538(9)
C4 C17 1.541(9)
C4 C5 1.552(9)
C5 C6 1.383(10)
C5 C19 1.415(10)
C6 C7 1.446(9)
C7 C21 1.394(10)
C7 C8 1.420(10)
C8 C24 1.397(10)
C8 C9 1.448(9)
C9 C10 1.360(10)
C10 C26 1.426(10)
C10 C11 1.549(10)
C11 C12 1.506(9)
C11 C65 1.533(10)
C11 C28 1.552(10)
C12 C13 1.354(9)
C13 C14 1.460(9)
C13 C30 1.509(9)
C14 C15 1.508(9)
C15 C63 1.536(9)
C15 C32 1.544(9)
C15 C16 1.550(9)
C16 C17 1.352(10)
C16 C34 1.440(10)
C17 C18 1.443(9)
C18 C36 1.397(10)
C18 C19 1.440(10)
C19 C20 1.409(9)
C20 C38 1.423(10)
C20 C21 1.440(11)
C21 C22 1.463(10)
C22 C23 1.352(10)
C22 C39 1.466(10)
C23 C42 1.438(10)
C23 C24 1.476(10)
C24 C25 1.422(10)
C25 C26 1.405(10)
C25 C43 1.451(10)
C26 C27 1.443(10)
C27 C45 1.391(10)
C27 C28 1.449(10)
C28 C29 1.360(10)
C29 C47 1.444(10)
C29 C30 1.528(9)
C30 C64 1.541(9)
C30 C31 1.542(9)
C31 C32 1.350(10)
C31 C48 1.444(10)
C32 C33 1.460(9)
C33 C50 1.394(10)
C33 C34 1.437(10)
C34 C35 1.414(10)
C35 C36 1.436(10)
C35 C52 1.437(10)
C36 C37 1.440(10)
C37 C38 1.409(11)
C37 C53 1.452(10)
C38 C39 1.450(10)
C39 C40 1.399(10)
C40 C54 1.441(10)
C40 C41 1.460(10)
C41 C42 1.396(10)
C41 C56 1.456(10)
C42 C43 1.460(10)
C43 C44 1.378(10)
C44 C57 1.442(11)
C44 C45 1.473(10)
C45 C46 1.436(11)
C46 C47 1.371(10)
C46 C58 1.464(10)
C47 C48 1.435(10)
C48 C49 1.399(10)
C49 C50 1.419(10)
C49 C59 1.453(10)
C50 C51 1.461(10)
C51 C52 1.373(10)
C51 C60 1.456(10)
C52 C53 1.446(10)
C53 C54 1.401(10)
C54 C55 1.449(10)
C55 C60 1.397(10)
C55 C56 1.433(10)
C56 C57 1.398(10)
C57 C58 1.459(10)
C58 C59 1.394(10)
C59 C60 1.443(10)
